data_7117572
loop_
_publ_author_name
'Mart\'i-Rujas, Javier'
'Bonafede, Simone'
'Tushi, Dorearta'
'Cametti, Massimo'

_publ_section_title
;
 Multiple single-crystal-to-single-crystal guest exchange in a dynamic 1D
 coordination polymer.
;
_journal_issue 62
_journal_name_full 'Chemical communications (Cambridge, England)'
_journal_page_first 12357
_journal_page_last 12360
_journal_paper_doi 10.1039/c5cc02372f
_journal_volume 51
_journal_year 2015
_chemical_formula_sum 'C31 H28 Cl5 N4 Zn'
_chemical_formula_weight 699.19
_chemical_name_systematic
;
 ?
;
_space_group_crystal_system orthorhombic
_space_group_IT_number 52
_space_group_name_Hall '-P 2a 2bc'
_space_group_name_H-M_alt 'P n n a'
_symmetry_space_group_name_Hall '-P 2a 2bc'
_symmetry_space_group_name_H-M 'P n n a'
_atom_sites_solution_hydrogens geom
_audit_creation_method SHELXL-2014
_audit_update_record
;
2015-05-28 deposited with the CCDC.
2015-06-11 downloaded from the CCDC.
;
_cell_angle_alpha 90
_cell_angle_beta 90
_cell_angle_gamma 90
_cell_formula_units_Z 4
_cell_length_a 14.6608(9)
_cell_length_b 22.7977(16)
_cell_length_c 9.9218(7)
_cell_measurement_reflns_used 5766
_cell_measurement_temperature 100(2)
_cell_measurement_theta_max 131.666
_cell_measurement_theta_min 7.753
_cell_volume 3316.2(4)
_computing_cell_refinement 'Bruker APEX2 Software Suite'
_computing_data_collection 'Bruker APEX2 Software Suite'
_computing_data_reduction 'Bruker APEX2 Software Suite'
_computing_molecular_graphics 'Bruker APEX2 Software Suite'
_computing_publication_material 'Bruker APEX2 Software Suite'
_computing_structure_refinement 'SHELXL-2014 (Sheldrick, 2014)'
_computing_structure_solution 'SHELXS-1997 (Sheldrick, 1990)'
_diffrn_ambient_temperature 100(2)
_diffrn_measured_fraction_theta_full 0.955
_diffrn_measured_fraction_theta_max 0.987
_diffrn_measurement_device_type CCD
_diffrn_measurement_method 'Omega and phi scans'
_diffrn_radiation_type CuK\a
_diffrn_radiation_wavelength 1.54178
_diffrn_reflns_av_R_equivalents 0.0369
_diffrn_reflns_av_unetI/netI 0.0351
_diffrn_reflns_laue_measured_fraction_full 0.955
_diffrn_reflns_laue_measured_fraction_max 0.987
_diffrn_reflns_limit_h_max 10
_diffrn_reflns_limit_h_min -17
_diffrn_reflns_limit_k_max 26
_diffrn_reflns_limit_k_min -20
_diffrn_reflns_limit_l_max 11
_diffrn_reflns_limit_l_min -9
_diffrn_reflns_number 10389
_diffrn_reflns_point_group_measured_fraction_full 0.955
_diffrn_reflns_point_group_measured_fraction_max 0.987
_diffrn_reflns_theta_full 67.679
_diffrn_reflns_theta_max 66.183
_diffrn_reflns_theta_min 4.861
_diffrn_source 'Microfocus source Incoatec'
_exptl_absorpt_coefficient_mu 4.944
_exptl_absorpt_correction_T_max 0.7528
_exptl_absorpt_correction_T_min 0.5996
_exptl_absorpt_correction_type empirical
_exptl_absorpt_process_details SADABS
_exptl_crystal_colour colorless
_exptl_crystal_density_diffrn 1.400
_exptl_crystal_description prism
_exptl_crystal_F_000 1428
_exptl_crystal_size_max 0.270
_exptl_crystal_size_mid 0.090
_exptl_crystal_size_min 0.060
_refine_diff_density_max 1.124
_refine_diff_density_min -1.361
_refine_diff_density_rms 0.135
_refine_ls_extinction_method none
_refine_ls_goodness_of_fit_ref 1.106
_refine_ls_hydrogen_treatment constr
_refine_ls_matrix_type full
_refine_ls_number_parameters 221
_refine_ls_number_reflns 2870
_refine_ls_number_restraints 68
_refine_ls_restrained_S_all 1.219
_refine_ls_R_factor_all 0.0793
_refine_ls_R_factor_gt 0.0760
_refine_ls_shift/su_max 0.002
_refine_ls_shift/su_mean 0.000
_refine_ls_structure_factor_coef Fsqd
_refine_ls_weighting_details 'w=1/[\s^2^(Fo^2^)+(0.1383P)^2^+7.4385P] where P=(Fo^2^+2Fc^2^)/3'
_refine_ls_weighting_scheme calc
_refine_ls_wR_factor_gt 0.2231
_refine_ls_wR_factor_ref 0.2268
_reflns_Friedel_coverage 0.000
_reflns_number_gt 2638
_reflns_number_total 2870
_reflns_threshold_expression 'I > 2\s(I)'
_cod_data_source_file c5cc02372f2.cif
_cod_data_source_block 1_CHCl3
_cod_database_code 7117572
_shelx_space_group_comment
;
The symmetry employed for this shelxl refinement is uniquely defined
by the following loop, which should always be used as a source of
symmetry information in preference to the above space-group names.
They are only intended as comments.
;
_shelx_estimated_absorpt_t_min 0.349
_shelx_estimated_absorpt_t_max 0.756
_shelxl_version_number 2014-3

loop_
_space_group_symop_operation_xyz
'x, y, z'
'x, -y+1/2, -z+1/2'
'-x+1/2, y+1/2, -z+1/2'
'-x+1/2, -y, z'
'-x, -y, -z'
'-x, y-1/2, z-1/2'
'x-1/2, -y-1/2, z-1/2'
'x-1/2, y, -z'

loop_
_atom_site_label
_atom_site_type_symbol
_atom_site_fract_x
_atom_site_fract_y
_atom_site_fract_z
_atom_site_U_iso_or_equiv
_atom_site_adp_type
_atom_site_occupancy
_atom_site_site_symmetry_order
_atom_site_calc_flag
_atom_site_refinement_flags_posn
_atom_site_refinement_flags_adp
_atom_site_refinement_flags_occupancy
_atom_site_disorder_assembly
_atom_site_disorder_group
Cl1 Cl 0.39633(8) 0.32889(5) 0.31499(12) 0.0436(4) Uani 1 1 d . . . . .
Zn2 Zn 0.31950(5) 0.2500 0.2500 0.0315(3) Uani 1 2 d S T P . .
N2 N 0.0941(3) -0.12873(17) 0.6838(4) 0.0381(9) Uani 1 1 d . . . . .
N1 N 0.2282(2) 0.22422(15) 0.3955(3) 0.0300(7) Uani 1 1 d . . . . .
C1 C 0.1798(3) 0.26420(19) 0.4653(5) 0.0321(9) Uani 1 1 d . . . . .
H1 H 0.1919 0.3047 0.4520 0.039 Uiso 1 1 calc R U . . .
C2 C 0.1129(3) 0.24770(19) 0.5559(5) 0.0356(10) Uani 1 1 d . . . . .
H11 H 0.0787 0.2766 0.6028 0.043 Uiso 1 1 calc R U . . .
C3 C 0.0961(3) 0.1888(2) 0.5779(4) 0.0333(9) Uani 1 1 d . . . . .
H2 H 0.0510 0.1769 0.6411 0.040 Uiso 1 1 calc R U . . .
C6S C 0.1459(3) 0.14673(18) 0.5066(4) 0.0298(9) Uani 1 1 d . . . . .
C6 C 0.1313(3) 0.08282(19) 0.5246(4) 0.0332(9) Uani 1 1 d . . . . .
C7 C 0.1184(4) 0.0588(2) 0.6526(5) 0.0460(12) Uani 1 1 d . . . . .
H9 H 0.1172 0.0838 0.7292 0.055 Uiso 1 1 calc R U . . .
C8 C 0.1073(4) -0.0008(2) 0.6690(5) 0.0472(12) Uani 1 1 d . . . . .
H8 H 0.0987 -0.0163 0.7569 0.057 Uiso 1 1 calc R U . . .
C9 C 0.1084(3) -0.0386(2) 0.5587(5) 0.0340(9) Uani 1 1 d . . . . .
C10 C 0.1209(3) -0.0146(2) 0.4306(5) 0.0356(10) Uani 1 1 d . . . . .
H4 H 0.1214 -0.0397 0.3541 0.043 Uiso 1 1 calc R U . . .
C11 C 0.1324(3) 0.04544(19) 0.4133(4) 0.0348(9) Uani 1 1 d . . . . .
H3 H 0.1411 0.0611 0.3255 0.042 Uiso 1 1 calc R U . . .
C12 C 0.0992(3) -0.10255(19) 0.5726(4) 0.0329(9) Uani 1 1 d . . . . .
H12 H 0.0969 -0.1254 0.4927 0.039 Uiso 1 1 calc R U . . .
C13 C 0.0918(3) -0.1926(2) 0.6798(4) 0.0334(9) Uani 1 1 d . . . . .
H13 H 0.0911 -0.2059 0.5837 0.040 Uiso 1 1 calc R U . . .
C14 C 0.0079(3) -0.2165(2) 0.7512(4) 0.0344(10) Uani 1 1 d . . . . .
H6 H -0.0477 -0.2016 0.7063 0.041 Uiso 1 1 calc R U . . .
H5 H 0.0074 -0.2026 0.8458 0.041 Uiso 1 1 calc R U . . .
C5 C 0.2110(3) 0.16675(18) 0.4162(4) 0.0300(9) Uani 1 1 d . . . . .
H10 H 0.2451 0.1387 0.3664 0.036 Uiso 1 1 calc R U . . .
C15 C 0.1768(3) -0.2167(2) 0.7491(5) 0.0394(12) Uani 1 1 d . . . . .
H15A H 0.2318 -0.2025 0.7010 0.047 Uiso 1 1 calc R U . . .
H15B H 0.1794 -0.2018 0.8427 0.047 Uiso 1 1 calc R U . . .
Cl11 Cl 0.0806(4) 0.0743(2) 0.0270(5) 0.1145(17) Uani 0.5 1 d D U P A .
Cl12 Cl 0.2686(11) 0.0861(6) -0.0965(14) 0.187(9) Uani 0.218(5) 1 d D U P A 1
Cl13 Cl 0.2500 0.0000 0.1290(16) 0.231(8) Uani 0.436(9) 2 d DS TU P A 1
Cl2X Cl 0.2795(8) 0.0753(5) 0.0613(13) 0.149(5) Uani 0.282(5) 1 d D U P A 2
Cl3X Cl 0.1751(9) -0.0381(4) 0.0485(10) 0.122(4) Uani 0.282(5) 1 d D U P A 2
C51S C 0.1858(13) 0.0376(8) -0.001(2) 0.150(8) Uani 0.5 1 d D U P . .

loop_
_atom_site_aniso_label
_atom_site_aniso_U_11
_atom_site_aniso_U_22
_atom_site_aniso_U_33
_atom_site_aniso_U_23
_atom_site_aniso_U_13
_atom_site_aniso_U_12
Cl1 0.0369(6) 0.0469(7) 0.0470(7) 0.0050(5) -0.0032(4) -0.0111(4)
Zn2 0.0251(5) 0.0343(5) 0.0349(5) 0.0086(3) 0.000 0.000
N2 0.037(2) 0.036(2) 0.041(2) 0.0094(16) 0.0030(16) 0.0025(16)
N1 0.0250(16) 0.0306(17) 0.0343(17) 0.0059(14) -0.0021(14) 0.0007(13)
C1 0.031(2) 0.0310(19) 0.035(2) 0.0032(18) -0.0019(17) 0.0025(16)
C2 0.034(2) 0.041(2) 0.032(2) -0.0027(17) -0.0013(19) 0.0044(17)
C3 0.027(2) 0.041(2) 0.031(2) 0.0039(17) 0.0006(16) -0.0005(17)
C6S 0.0258(19) 0.034(2) 0.030(2) 0.0051(16) -0.0028(16) -0.0002(15)
C6 0.029(2) 0.034(2) 0.036(2) 0.0087(17) 0.0014(17) 0.0024(16)
C7 0.064(3) 0.041(2) 0.033(2) 0.005(2) 0.008(2) -0.003(2)
C8 0.069(4) 0.039(2) 0.033(2) 0.0108(19) 0.007(2) -0.003(2)
C9 0.027(2) 0.036(2) 0.038(2) 0.0084(18) 0.0028(17) 0.0039(16)
C10 0.036(2) 0.035(2) 0.036(2) 0.0039(17) 0.0021(18) 0.0014(17)
C11 0.038(2) 0.034(2) 0.033(2) 0.0095(17) 0.0036(18) 0.0023(17)
C12 0.025(2) 0.037(2) 0.037(2) 0.0079(18) 0.0026(16) 0.0028(16)
C13 0.031(2) 0.034(2) 0.035(2) 0.0106(17) 0.0025(17) 0.0013(17)
C14 0.026(2) 0.040(3) 0.037(2) 0.0120(17) -0.0004(16) 0.0051(18)
C5 0.027(2) 0.031(2) 0.033(2) 0.0058(16) -0.0024(17) 0.0014(16)
C15 0.028(2) 0.041(3) 0.049(3) 0.0133(19) 0.0002(18) -0.0031(18)
Cl11 0.134(4) 0.120(4) 0.089(3) 0.013(3) 0.017(3) 0.031(3)
Cl12 0.35(3) 0.093(8) 0.118(10) -0.009(7) 0.106(14) -0.013(12)
Cl13 0.268(17) 0.250(17) 0.174(13) 0.000 0.000 -0.001(14)
Cl2X 0.219(14) 0.105(7) 0.124(8) -0.003(6) -0.039(8) 0.037(8)
Cl3X 0.180(11) 0.104(6) 0.084(5) 0.009(5) -0.004(6) -0.047(7)
C51S 0.192(19) 0.125(14) 0.133(15) 0.045(13) -0.042(14) 0.001(14)

loop_
_atom_type_symbol
_atom_type_description
_atom_type_scat_dispersion_real
_atom_type_scat_dispersion_imag
_atom_type_scat_source
C C 0.0181 0.0091 'International Tables Vol C Tables 4.2.6.8 and 6.1.1.4'
H H 0.0000 0.0000 'International Tables Vol C Tables 4.2.6.8 and 6.1.1.4'
N N 0.0311 0.0180 'International Tables Vol C Tables 4.2.6.8 and 6.1.1.4'
Cl Cl 0.3639 0.7018 'International Tables Vol C Tables 4.2.6.8 and 6.1.1.4'
Zn Zn -1.5491 0.6778 'International Tables Vol C Tables 4.2.6.8 and 6.1.1.4'

loop_
_geom_angle_atom_site_label_1
_geom_angle_atom_site_label_2
_geom_angle_atom_site_label_3
_geom_angle
_geom_angle_site_symmetry_1
_geom_angle_site_symmetry_3
N1 Zn2 N1 98.67(18) 2 .
N1 Zn2 Cl1 111.02(10) 2 2
N1 Zn2 Cl1 107.65(10) . 2
N1 Zn2 Cl1 107.65(10) 2 .
N1 Zn2 Cl1 111.02(10) . .
Cl1 Zn2 Cl1 118.95(7) 2 .
C12 N2 C13 116.9(4) . .
C1 N1 C5 118.7(4) . .
C1 N1 Zn2 120.8(3) . .
C5 N1 Zn2 120.4(3) . .
N1 C1 C2 121.6(4) . .
N1 C1 H1 119.2 . .
C2 C1 H1 119.2 . .
C1 C2 C3 119.6(4) . .
C1 C2 H11 120.2 . .
C3 C2 H11 120.2 . .
C2 C3 C6S 119.5(4) . .
C2 C3 H2 120.2 . .
C6S C3 H2 120.2 . .
C5 C6S C3 117.5(4) . .
C5 C6S C6 120.1(4) . .
C3 C6S C6 122.5(4) . .
C11 C6 C7 118.8(4) . .
C11 C6 C6S 120.2(4) . .
C7 C6 C6S 121.0(4) . .
C8 C7 C6 120.7(5) . .
C8 C7 H9 119.7 . .
C6 C7 H9 119.7 . .
C7 C8 C9 121.1(4) . .
C7 C8 H8 119.5 . .
C9 C8 H8 119.5 . .
C8 C9 C10 118.3(4) . .
C8 C9 C12 122.6(4) . .
C10 C9 C12 119.0(4) . .
C11 C10 C9 120.9(4) . .
C11 C10 H4 119.5 . .
C9 C10 H4 119.5 . .
C10 C11 C6 120.2(4) . .
C10 C11 H3 119.9 . .
C6 C11 H3 119.9 . .
N2 C12 C9 124.0(4) . .
N2 C12 H12 118.0 . .
C9 C12 H12 118.0 . .
N2 C13 C14 111.3(4) . .
N2 C13 C15 109.1(4) . .
C14 C13 C15 108.8(3) . .
N2 C13 H13 109.2 . .
C14 C13 H13 109.2 . .
C15 C13 H13 109.2 . .
C13 C14 C14 110.5(3) . 2_546
C13 C14 H6 109.6 . .
C14 C14 H6 109.6 2_546 .
C13 C14 H5 109.6 . .
C14 C14 H5 109.6 2_546 .
H6 C14 H5 108.1 . .
N1 C5 C6S 123.1(4) . .
N1 C5 H10 118.4 . .
C6S C5 H10 118.4 . .
C15 C15 C13 111.4(4) 2_546 .
C15 C15 H15A 109.3 2_546 .
C13 C15 H15A 109.3 . .
C15 C15 H15B 109.3 2_546 .
C13 C15 H15B 109.3 . .
H15A C15 H15B 108.0 . .
C51S Cl13 C51S 89.1(17) . 4
Cl3X Cl2X C51S 93.3(12) 4 .
Cl2X Cl3X C51S 136.6(13) 4 .
Cl2X Cl3X C51S 55.6(11) 4 4
C51S Cl3X C51S 81.1(11) . 4
Cl2X C51S Cl11 113.4(13) . .
Cl2X C51S Cl3X 116.4(10) . .
Cl11 C51S Cl3X 109.3(11) . .
Cl11 C51S Cl13 124.0(14) . .
Cl11 C51S Cl12 111.1(10) . .
Cl13 C51S Cl12 107.4(11) . .
Cl2X C51S Cl3X 31.1(5) . 4
Cl11 C51S Cl3X 143.5(14) . 4
Cl3X C51S Cl3X 91.5(9) . 4

loop_
_geom_bond_atom_site_label_1
_geom_bond_atom_site_label_2
_geom_bond_distance
_geom_bond_site_symmetry_2
Cl1 Zn2 2.2179(12) .
Zn2 N1 2.054(3) 2
Zn2 N1 2.054(3) .
Zn2 Cl1 2.2179(12) 2
N2 C12 1.256(6) .
N2 C13 1.458(6) .
N1 C1 1.347(6) .
N1 C5 1.350(5) .
C1 C2 1.382(7) .
C1 H1 0.9500 .
C2 C3 1.384(6) .
C2 H11 0.9500 .
C3 C6S 1.398(6) .
C3 H2 0.9500 .
C6S C5 1.387(6) .
C6S C6 1.483(6) .
C6 C11 1.395(7) .
C6 C7 1.396(6) .
C7 C8 1.377(7) .
C7 H9 0.9500 .
C8 C9 1.393(7) .
C8 H8 0.9500 .
C9 C10 1.396(6) .
C9 C12 1.471(6) .
C10 C11 1.390(6) .
C10 H4 0.9500 .
C11 H3 0.9500 .
C12 H12 0.9500 .
C13 C14 1.520(6) .
C13 C15 1.525(6) .
C13 H13 1.0000 .
C14 C14 1.529(9) 2_546
C14 H6 0.9900 .
C14 H5 0.9900 .
C5 H10 0.9500 .
C15 C15 1.520(11) 2_546
C15 H15A 0.9900 .
C15 H15B 0.9900 .
Cl11 C51S 1.78(2) .
Cl12 C51S 1.89(2) .
Cl13 C51S 1.815(18) .
Cl13 C51S 1.815(18) 4
Cl2X Cl3X 1.085(15) 4
Cl2X C51S 1.74(2) .
Cl3X Cl2X 1.085(15) 4
Cl3X C51S 1.802(17) .
Cl3X C51S 2.10(2) 4
C51S Cl3X 2.10(2) 4

loop_
_geom_torsion_atom_site_label_1
_geom_torsion_atom_site_label_2
_geom_torsion_atom_site_label_3
_geom_torsion_atom_site_label_4
_geom_torsion
_geom_torsion_site_symmetry_1
_geom_torsion_site_symmetry_4
C5 N1 C1 C2 -0.6(6) . .
Zn2 N1 C1 C2 174.8(3) . .
N1 C1 C2 C3 1.3(7) . .
C1 C2 C3 C6S -1.0(7) . .
C2 C3 C6S C5 0.2(6) . .
C2 C3 C6S C6 -179.8(4) . .
C5 C6S C6 C11 -40.3(6) . .
C3 C6S C6 C11 139.7(4) . .
C5 C6S C6 C7 138.2(5) . .
C3 C6S C6 C7 -41.8(6) . .
C11 C6 C7 C8 0.3(8) . .
C6S C6 C7 C8 -178.3(5) . .
C6 C7 C8 C9 -0.1(9) . .
C7 C8 C9 C10 -0.2(8) . .
C7 C8 C9 C12 178.4(5) . .
C8 C9 C10 C11 0.4(7) . .
C12 C9 C10 C11 -178.2(4) . .
C9 C10 C11 C6 -0.3(7) . .
C7 C6 C11 C10 0.0(7) . .
C6S C6 C11 C10 178.5(4) . .
C13 N2 C12 C9 -175.7(4) . .
C8 C9 C12 N2 -3.7(7) . .
C10 C9 C12 N2 174.9(4) . .
C12 N2 C13 C14 -123.9(4) . .
C12 N2 C13 C15 116.0(4) . .
N2 C13 C14 C14 -178.7(4) . 2_546
C15 C13 C14 C14 -58.4(5) . 2_546
C1 N1 C5 C6S -0.3(6) . .
Zn2 N1 C5 C6S -175.7(3) . .
C3 C6S C5 N1 0.5(6) . .
C6 C6S C5 N1 -179.6(4) . .
N2 C13 C15 C15 178.6(4) . 2_546
C14 C13 C15 C15 56.9(6) . 2_546
Cl3X Cl2X C51S Cl11 167.9(12) 4 .
Cl3X Cl2X C51S Cl3X 39.8(17) 4 .
Cl3X Cl2X C51S Cl13 50.0(10) 4 .
Cl3X Cl2X C51S Cl12 -92.9(12) 4 .
Cl2X Cl3X C51S Cl2X -41(3) 4 .
C51S Cl3X C51S Cl2X -45.6(19) 4 .
Cl2X Cl3X C51S Cl11 -171.2(15) 4 .
C51S Cl3X C51S Cl11 -175.8(8) 4 .
Cl2X Cl3X C51S Cl13 -52.6(19) 4 .
C51S Cl3X C51S Cl13 -57.2(9) 4 .
Cl2X Cl3X C51S Cl12 20(3) 4 .
C51S Cl3X C51S Cl12 16(2) 4 .
Cl2X Cl3X C51S Cl3X -22(2) 4 4
C51S Cl3X C51S Cl3X -26.4(13) 4 4
C51S Cl13 C51S Cl2X -94.6(9) 4 .
C51S Cl13 C51S Cl11 163.4(18) 4 .
C51S Cl13 C51S Cl3X 73.9(9) 4 .
C51S Cl13 C51S Cl12 -64.8(11) 4 .
C51S Cl13 C51S Cl3X -62.4(7) 4 4
